data_4116030
loop_
_publ_author_name
'David R. Spring'
'Shyam Krishnan'
'Stuart L. Schreiber'

_publ_section_title
;
 Towards Diversity-Oriented, Stereoselective Syntheses of Biaryl- or
 Bis(aryl)metal-Containing Medium Rings
;
_journal_name_full 'Journal of the American Chemical Society'
_journal_page_first 5656
_journal_page_last 5657
_journal_paper_doi 10.1021/ja0010507
_journal_volume 122
_journal_year 2000
_chemical_formula_sum 'C24 H25 N O'
_chemical_formula_weight 343.45
_chemical_name_systematic
;
  ?
;
_space_group_IT_number 4
_symmetry_cell_setting monoclinic
_symmetry_space_group_name_Hall 'P 2yb'
_symmetry_space_group_name_H-M 'P 1 21 1'
_atom_sites_solution_hydrogens geom
_atom_sites_solution_primary direct
_atom_sites_solution_secondary difmap
_audit_creation_method SHELXL-97
_cell_angle_alpha 90.00
_cell_angle_beta 95.653(10)
_cell_angle_gamma 90.00
_cell_formula_units_Z 4
_cell_length_a 10.0281(4)
_cell_length_b 11.4783(5)
_cell_length_c 16.8217(7)
_cell_measurement_reflns_used 68
_cell_measurement_temperature 213(2)
_cell_measurement_theta_max 16.45
_cell_measurement_theta_min 2.49
_cell_volume 1926.85(14)
_computing_cell_refinement 'SMART (Bruker, V4.050, 1995)'
_computing_data_collection 'ASTRO (Bruker, V4.050, 1995)'
_computing_data_reduction 'SAINT (Bruker, V5.A06, 1997)'
_computing_molecular_graphics 'SHELXTL (Bruker, 1998, ver 5.10)'
_computing_publication_material 'CIFTAB (Sheldrick, 1993)'
_computing_structure_refinement 'SHELXL-97 (Sheldrick, 1997)'
_computing_structure_solution 'SHELXS-97 (Sheldrick, 1990)'
_diffrn_ambient_temperature 213(2)
_diffrn_measured_fraction_theta_full 0.978
_diffrn_measured_fraction_theta_max 0.978
_diffrn_measurement_method '\w, 0.3 deg'
_diffrn_radiation_monochromator graphite
_diffrn_radiation_source 'fine-focus sealed tube'
_diffrn_radiation_type MoK\a
_diffrn_radiation_wavelength 0.71073
_diffrn_reflns_av_R_equivalents 0.0290
_diffrn_reflns_av_sigmaI/netI 0.0461
_diffrn_reflns_limit_h_max 13
_diffrn_reflns_limit_h_min -8
_diffrn_reflns_limit_k_max 14
_diffrn_reflns_limit_k_min -15
_diffrn_reflns_limit_l_max 22
_diffrn_reflns_limit_l_min -22
_diffrn_reflns_number 12827
_diffrn_reflns_theta_full 28.28
_diffrn_reflns_theta_max 28.28
_diffrn_reflns_theta_min 2.04
_diffrn_standards_decay_% <1
_diffrn_standards_interval_count 0
_diffrn_standards_number 0
_exptl_absorpt_coefficient_mu 0.071
_exptl_absorpt_correction_T_max 0.000000
_exptl_absorpt_correction_T_min 0.000000
_exptl_absorpt_correction_type none
_exptl_crystal_colour colorless
_exptl_crystal_density_diffrn 1.184
_exptl_crystal_description needle
_exptl_crystal_F_000 736
_exptl_crystal_size_max 0.20
_exptl_crystal_size_mid 0.10
_exptl_crystal_size_min 0.10
_refine_diff_density_max 0.137
_refine_diff_density_min -0.193
_refine_diff_density_rms 0.034
_refine_ls_abs_structure_details 'Flack H D (1983), Acta Cryst. A39, 876-881'
_refine_ls_abs_structure_Flack 1.5(10)
_refine_ls_extinction_method none
_refine_ls_goodness_of_fit_ref 1.036
_refine_ls_hydrogen_treatment mixed
_refine_ls_matrix_type full
_refine_ls_number_parameters 469
_refine_ls_number_reflns 8272
_refine_ls_number_restraints 1
_refine_ls_restrained_S_all 1.036
_refine_ls_R_factor_all 0.0558
_refine_ls_R_factor_gt 0.0414
_refine_ls_shift/su_max 0.006
_refine_ls_shift/su_mean 0.001
_refine_ls_structure_factor_coef Fsqd
_refine_ls_weighting_details 'calc w=1/[\s^2^(Fo^2^)+(0.0498P)^2^+0.0000P] where P=(Fo^2^+2Fc^2^)/3'
_refine_ls_weighting_scheme calc
_refine_ls_wR_factor_gt 0.0925
_refine_ls_wR_factor_ref 0.0983
_reflns_number_gt 6715
_reflns_number_total 8272
_reflns_threshold_expression >2sigma(I)
_cod_data_source_file ja0010507_08.cif
_cod_data_source_block sls26
_cod_original_cell_volume 1926.9(1)
_cod_database_code 4116030

loop_
_symmetry_equiv_pos_as_xyz
'x, y, z'
'-x, y+1/2, -z'

loop_
_atom_site_label
_atom_site_type_symbol
_atom_site_fract_x
_atom_site_fract_y
_atom_site_fract_z
_atom_site_U_iso_or_equiv
_atom_site_adp_type
_atom_site_occupancy
_atom_site_symmetry_multiplicity
_atom_site_calc_flag
_atom_site_refinement_flags
O1A O 0.27523(11) 0.91054(10) 0.10862(6) 0.0337(3) Uani 1 1 d .
N1A N -0.00017(14) 0.84638(12) 0.03961(8) 0.0360(3) Uani 1 1 d .
C1A C 0.09758(18) 0.75166(14) 0.03197(10) 0.0341(4) Uani 1 1 d .
H1AA H 0.1826 0.7856 0.0192 0.041 Uiso 1 1 calc R
H1AB H 0.0645 0.7010 -0.0126 0.041 Uiso 1 1 calc R
C2A C 0.12275(16) 0.67863(13) 0.10712(10) 0.0314(3) Uani 1 1 d .
C3A C 0.24838(16) 0.63253(14) 0.13394(10) 0.0332(4) Uani 1 1 d .
C4A C 0.37529(16) 0.65672(14) 0.09583(9) 0.0330(4) Uani 1 1 d .
C5A C 0.44214(17) 0.76340(15) 0.10839(9) 0.0330(4) Uani 1 1 d .
C6A C 0.38372(16) 0.85647(16) 0.15688(10) 0.0362(4) Uani 1 1 d .
H6AA H 0.3511 0.8223 0.2047 0.043 Uiso 1 1 calc R
H6AB H 0.4523 0.9145 0.1738 0.043 Uiso 1 1 calc R
C7A C 0.15910(16) 0.93557(14) 0.14877(10) 0.0323(3) Uani 1 1 d .
H7AA H 0.1374 0.8662 0.1800 0.039 Uiso 1 1 calc R
C8A C 0.04518(17) 0.95543(14) 0.08193(10) 0.0328(4) Uani 1 1 d .
H8AA H 0.0783 1.0093 0.0423 0.039 Uiso 1 1 calc R
C9A C -0.0650(2) 0.87512(18) -0.03979(11) 0.0503(5) Uani 1 1 d .
H9AA H -0.0943 0.8040 -0.0674 0.075 Uiso 1 1 calc R
H9AB H -0.0018 0.9155 -0.0701 0.075 Uiso 1 1 calc R
H9AC H -0.1418 0.9249 -0.0345 0.075 Uiso 1 1 calc R
C10A C -0.07595(18) 1.01176(17) 0.11479(11) 0.0407(4) Uani 1 1 d .
H10A H -0.1461 1.0238 0.0716 0.061 Uiso 1 1 calc R
H10B H -0.0499 1.0862 0.1389 0.061 Uiso 1 1 calc R
H10C H -0.1088 0.9611 0.1547 0.061 Uiso 1 1 calc R
C11A C 0.01337(18) 0.65086(15) 0.14893(11) 0.0381(4) Uani 1 1 d .
H11A H -0.0715 0.6808 0.1308 0.046 Uiso 1 1 calc R
C12A C 0.0257(2) 0.58103(16) 0.21594(12) 0.0450(4) Uani 1 1 d .
H12A H -0.0493 0.5652 0.2436 0.054 Uiso 1 1 calc R
C13A C 0.1497(2) 0.53449(18) 0.24197(12) 0.0498(5) Uani 1 1 d .
H13A H 0.1594 0.4858 0.2871 0.060 Uiso 1 1 calc R
C14A C 0.2593(2) 0.56002(17) 0.20111(12) 0.0453(5) Uani 1 1 d .
H14A H 0.3431 0.5278 0.2189 0.054 Uiso 1 1 calc R
C15A C 0.43438(19) 0.56943(17) 0.05374(11) 0.0422(4) Uani 1 1 d .
H15A H 0.3905 0.4974 0.0457 0.051 Uiso 1 1 calc R
C16A C 0.5565(2) 0.58646(19) 0.02347(11) 0.0484(5) Uani 1 1 d .
H16A H 0.5954 0.5264 -0.0044 0.058 Uiso 1 1 calc R
C17A C 0.62105(19) 0.6933(2) 0.03480(11) 0.0471(5) Uani 1 1 d .
H17A H 0.7034 0.7062 0.0140 0.056 Uiso 1 1 calc R
C18A C 0.56367(18) 0.78032(17) 0.07672(11) 0.0404(4) Uani 1 1 d .
H18A H 0.6076 0.8524 0.0840 0.049 Uiso 1 1 calc R
C19A C 0.18623(18) 1.03749(15) 0.20549(10) 0.0373(4) Uani 1 1 d .
C20A C 0.2591(2) 1.13315(17) 0.18385(13) 0.0536(5) Uani 1 1 d .
H20A H 0.2906 1.1356 0.1330 0.064 Uiso 1 1 calc R
C21A C 0.2860(3) 1.2248(2) 0.23614(17) 0.0744(8) Uani 1 1 d .
H21A H 0.3360 1.2888 0.2208 0.089 Uiso 1 1 calc R
C22A C 0.2401(3) 1.2230(3) 0.31047(18) 0.0833(10) Uani 1 1 d .
H22A H 0.2579 1.2859 0.3458 0.100 Uiso 1 1 calc R
C23A C 0.1674(3) 1.1283(3) 0.33302(14) 0.0741(8) Uani 1 1 d .
H23A H 0.1358 1.1266 0.3838 0.089 Uiso 1 1 calc R
C24A C 0.1410(2) 1.0357(2) 0.28064(11) 0.0518(5) Uani 1 1 d .
H24A H 0.0920 0.9712 0.2964 0.062 Uiso 1 1 calc R
O1B O 0.68019(12) 0.91040(10) 0.25765(7) 0.0364(3) Uani 1 1 d .
N1B N 0.55479(14) 0.90367(13) 0.40092(8) 0.0362(3) Uani 1 1 d .
C1B C 0.62244(18) 0.89160(18) 0.48123(10) 0.0404(4) Uani 1 1 d .
H1BA H 0.5866 0.8227 0.5063 0.048 Uiso 1 1 calc R
H1BB H 0.6009 0.9597 0.5127 0.048 Uiso 1 1 calc R
C2B C 0.77344(17) 0.88013(16) 0.48512(10) 0.0383(4) Uani 1 1 d .
C3B C 0.83324(17) 0.79204(16) 0.44393(10) 0.0371(4) Uani 1 1 d .
C4B C 0.75266(16) 0.70355(15) 0.39393(10) 0.0349(4) Uani 1 1 d .
C5B C 0.73010(17) 0.71412(15) 0.31065(10) 0.0344(4) Uani 1 1 d .
C6B C 0.77604(19) 0.81863(15) 0.26632(11) 0.0395(4) Uani 1 1 d .
H6BA H 0.8589 0.8486 0.2948 0.047 Uiso 1 1 calc R
H6BB H 0.7966 0.7938 0.2131 0.047 Uiso 1 1 calc R
C7B C 0.69886(17) 1.00740(15) 0.31194(10) 0.0334(4) Uani 1 1 d .
H7BA H 0.7790 0.9929 0.3499 0.040 Uiso 1 1 calc R
C8B C 0.57428(17) 1.01462(16) 0.35878(10) 0.0366(4) Uani 1 1 d .
H8BA H 0.4963 1.0228 0.3183 0.044 Uiso 1 1 calc R
C9B C 0.41527(19) 0.8690(2) 0.39786(12) 0.0500(5) Uani 1 1 d .
H9BA H 0.4085 0.7960 0.4263 0.075 Uiso 1 1 calc R
H9BB H 0.3792 0.8591 0.3426 0.075 Uiso 1 1 calc R
H9BC H 0.3648 0.9287 0.4226 0.075 Uiso 1 1 calc R
C10B C 0.5756(2) 1.12403(17) 0.41081(12) 0.0507(5) Uani 1 1 d .
H10D H 0.4962 1.1253 0.4393 0.076 Uiso 1 1 calc R
H10E H 0.5768 1.1927 0.3772 0.076 Uiso 1 1 calc R
H10F H 0.6549 1.1235 0.4489 0.076 Uiso 1 1 calc R
C11B C 0.8544(2) 0.95628(18) 0.53334(11) 0.0470(5) Uani 1 1 d .
H11B H 0.8144 1.0160 0.5610 0.056 Uiso 1 1 calc R
C12B C 0.9924(2) 0.9453(2) 0.54113(14) 0.0579(6) Uani 1 1 d .
H12B H 1.0455 0.9968 0.5742 0.069 Uiso 1 1 calc R
C13B C 1.0519(2) 0.8586(2) 0.50029(15) 0.0622(6) Uani 1 1 d .
H13B H 1.1456 0.8509 0.5054 0.075 Uiso 1 1 calc R
C14B C 0.97299(19) 0.78274(19) 0.45161(13) 0.0500(5) Uani 1 1 d .
H14B H 1.0141 0.7243 0.4234 0.060 Uiso 1 1 calc R
C15B C 0.70508(18) 0.60576(16) 0.43070(11) 0.0410(4) Uani 1 1 d .
H15B H 0.7180 0.5994 0.4866 0.049 Uiso 1 1 calc R
C16B C 0.63880(18) 0.51716(17) 0.38668(11) 0.0427(4) Uani 1 1 d .
H16B H 0.6080 0.4514 0.4127 0.051 Uiso 1 1 calc R
C17B C 0.61839(18) 0.52622(17) 0.30441(12) 0.0439(4) Uani 1 1 d .
H17B H 0.5745 0.4664 0.2740 0.053 Uiso 1 1 calc R
C18B C 0.66340(19) 0.62440(16) 0.26740(11) 0.0412(4) Uani 1 1 d .
H18B H 0.6485 0.6307 0.2115 0.049 Uiso 1 1 calc R
C19B C 0.72044(17) 1.11726(15) 0.26550(10) 0.0347(4) Uani 1 1 d .
C20B C 0.64311(19) 1.14225(17) 0.19465(11) 0.0440(4) Uani 1 1 d .
H20B H 0.5755 1.0900 0.1752 0.053 Uiso 1 1 calc R
C21B C 0.6636(2) 1.24281(18) 0.15202(13) 0.0522(5) Uani 1 1 d .
H21B H 0.6091 1.2589 0.1046 0.063 Uiso 1 1 calc R
C22B C 0.7637(2) 1.31913(18) 0.17917(14) 0.0565(6) Uani 1 1 d .
H22B H 0.7783 1.3873 0.1503 0.068 Uiso 1 1 calc R
C23B C 0.8425(2) 1.29493(19) 0.24910(15) 0.0585(6) Uani 1 1 d .
H23B H 0.9111 1.3467 0.2679 0.070 Uiso 1 1 calc R
C24B C 0.8208(2) 1.19468(18) 0.29177(12) 0.0468(4) Uani 1 1 d .
H24B H 0.8752 1.1790 0.3393 0.056 Uiso 1 1 calc R

loop_
_atom_site_aniso_label
_atom_site_aniso_U_11
_atom_site_aniso_U_22
_atom_site_aniso_U_33
_atom_site_aniso_U_23
_atom_site_aniso_U_13
_atom_site_aniso_U_12
O1A 0.0339(6) 0.0327(6) 0.0352(6) -0.0010(5) 0.0074(5) 0.0036(5)
N1A 0.0374(8) 0.0313(7) 0.0387(8) 0.0006(6) 0.0007(6) 0.0040(6)
C1A 0.0365(9) 0.0317(9) 0.0342(8) -0.0039(7) 0.0041(7) 0.0014(7)
C2A 0.0348(9) 0.0233(8) 0.0367(9) -0.0024(6) 0.0059(7) 0.0000(7)
C3A 0.0354(9) 0.0254(8) 0.0394(9) -0.0041(7) 0.0068(7) 0.0002(7)
C4A 0.0322(9) 0.0348(9) 0.0320(8) -0.0014(7) 0.0035(7) 0.0041(7)
C5A 0.0321(8) 0.0351(9) 0.0317(8) 0.0004(7) 0.0025(6) 0.0033(7)
C6A 0.0334(9) 0.0348(9) 0.0399(9) -0.0053(7) 0.0006(7) -0.0002(8)
C7A 0.0363(9) 0.0292(8) 0.0325(8) 0.0024(6) 0.0098(7) 0.0032(7)
C8A 0.0382(9) 0.0268(8) 0.0344(8) 0.0049(7) 0.0080(7) 0.0008(7)
C9A 0.0546(12) 0.0486(12) 0.0451(11) 0.0036(9) -0.0076(9) 0.0056(9)
C10A 0.0398(10) 0.0383(9) 0.0455(10) 0.0060(8) 0.0122(8) 0.0061(8)
C11A 0.0372(9) 0.0295(9) 0.0485(10) -0.0025(7) 0.0082(8) 0.0014(7)
C12A 0.0480(11) 0.0347(10) 0.0554(11) 0.0044(8) 0.0204(9) -0.0007(8)
C13A 0.0564(12) 0.0447(11) 0.0498(11) 0.0163(9) 0.0129(9) 0.0023(10)
C14A 0.0422(10) 0.0421(10) 0.0511(11) 0.0090(9) 0.0019(9) 0.0061(8)
C15A 0.0416(10) 0.0393(10) 0.0458(10) -0.0098(8) 0.0053(8) 0.0050(8)
C16A 0.0457(11) 0.0547(12) 0.0458(11) -0.0127(9) 0.0104(9) 0.0110(10)
C17A 0.0367(10) 0.0672(13) 0.0390(10) 0.0030(9) 0.0125(8) 0.0067(10)
C18A 0.0358(9) 0.0447(10) 0.0411(10) 0.0049(8) 0.0052(8) 0.0003(8)
C19A 0.0390(9) 0.0375(10) 0.0351(9) -0.0024(7) 0.0021(7) 0.0108(8)
C20A 0.0751(15) 0.0332(10) 0.0513(11) -0.0040(8) 0.0002(10) 0.0013(10)
C21A 0.097(2) 0.0377(12) 0.0839(19) -0.0153(11) -0.0163(15) 0.0059(12)
C22A 0.097(2) 0.0684(18) 0.0765(19) -0.0392(15) -0.0331(16) 0.0393(17)
C23A 0.0690(16) 0.106(2) 0.0447(12) -0.0254(14) -0.0083(11) 0.0435(17)
C24A 0.0473(11) 0.0708(15) 0.0370(10) -0.0028(10) 0.0026(8) 0.0163(10)
O1B 0.0417(7) 0.0312(6) 0.0368(6) -0.0008(5) 0.0068(5) 0.0046(5)
N1B 0.0330(7) 0.0409(8) 0.0359(7) 0.0027(6) 0.0090(6) 0.0010(7)
C1B 0.0390(9) 0.0490(11) 0.0345(9) 0.0021(8) 0.0109(7) 0.0037(8)
C2B 0.0367(9) 0.0436(10) 0.0347(9) 0.0079(7) 0.0031(7) -0.0014(8)
C3B 0.0339(9) 0.0375(9) 0.0400(9) 0.0079(7) 0.0052(7) -0.0013(7)
C4B 0.0270(8) 0.0343(9) 0.0443(9) 0.0025(7) 0.0074(7) 0.0041(7)
C5B 0.0309(8) 0.0326(9) 0.0413(9) 0.0006(7) 0.0109(7) 0.0056(7)
C6B 0.0409(10) 0.0375(10) 0.0430(10) 0.0022(7) 0.0190(8) 0.0066(8)
C7B 0.0336(9) 0.0343(9) 0.0328(8) -0.0006(7) 0.0057(7) 0.0030(7)
C8B 0.0361(9) 0.0376(9) 0.0370(9) 0.0006(7) 0.0082(7) 0.0046(8)
C9B 0.0412(10) 0.0646(13) 0.0446(10) 0.0060(9) 0.0056(8) -0.0098(10)
C10B 0.0629(13) 0.0409(11) 0.0521(11) -0.0045(9) 0.0239(10) 0.0066(10)
C11B 0.0514(12) 0.0483(11) 0.0410(10) 0.0000(9) 0.0037(9) -0.0031(9)
C12B 0.0514(13) 0.0538(13) 0.0659(14) -0.0007(11) -0.0071(10) -0.0153(11)
C13B 0.0359(11) 0.0613(14) 0.0872(17) 0.0053(13) -0.0051(11) -0.0087(10)
C14B 0.0347(10) 0.0442(11) 0.0712(14) 0.0029(10) 0.0059(9) 0.0016(9)
C15B 0.0350(9) 0.0459(11) 0.0430(10) 0.0104(8) 0.0081(8) 0.0027(8)
C16B 0.0355(10) 0.0387(10) 0.0548(11) 0.0094(9) 0.0086(8) -0.0009(8)
C17B 0.0373(10) 0.0361(10) 0.0582(11) -0.0006(9) 0.0036(8) 0.0012(8)
C18B 0.0438(10) 0.0374(10) 0.0428(10) 0.0000(8) 0.0061(8) 0.0058(8)
C19B 0.0359(9) 0.0317(9) 0.0380(9) -0.0034(7) 0.0117(7) 0.0018(7)
C20B 0.0464(11) 0.0399(10) 0.0458(10) 0.0017(8) 0.0041(8) -0.0065(9)
C21B 0.0642(13) 0.0447(11) 0.0485(11) 0.0078(9) 0.0092(10) 0.0044(10)
C22B 0.0732(15) 0.0337(10) 0.0664(14) 0.0043(9) 0.0264(12) -0.0029(10)
C23B 0.0592(13) 0.0409(11) 0.0763(15) -0.0062(10) 0.0112(12) -0.0127(10)
C24B 0.0455(11) 0.0415(10) 0.0535(11) -0.0037(9) 0.0055(9) -0.0033(9)

loop_
_atom_type_symbol
_atom_type_description
_atom_type_scat_dispersion_real
_atom_type_scat_dispersion_imag
_atom_type_scat_source
C C 0.0033 0.0016 'International Tables Vol C Tables 4.2.6.8 and 6.1.1.4'
H H 0.0000 0.0000 'International Tables Vol C Tables 4.2.6.8 and 6.1.1.4'
N N 0.0061 0.0033 'International Tables Vol C Tables 4.2.6.8 and 6.1.1.4'
O O 0.0106 0.0060 'International Tables Vol C Tables 4.2.6.8 and 6.1.1.4'

loop_
_geom_angle_atom_site_label_1
_geom_angle_atom_site_label_2
_geom_angle_atom_site_label_3
_geom_angle
C7A O1A C6A 115.29(12)
C9A N1A C1A 108.96(14)
C9A N1A C8A 109.51(13)
C1A N1A C8A 119.08(13)
N1A C1A C2A 113.04(14)
C11A C2A C3A 118.55(15)
C11A C2A C1A 118.11(15)
C3A C2A C1A 123.24(15)
C14A C3A C2A 118.79(16)
C14A C3A C4A 116.83(15)
C2A C3A C4A 124.37(14)
C15A C4A C5A 118.94(16)
C15A C4A C3A 120.23(15)
C5A C4A C3A 120.56(14)
C18A C5A C4A 119.23(16)
C18A C5A C6A 120.89(16)
C4A C5A C6A 119.87(15)
O1A C6A C5A 108.44(12)
O1A C7A C19A 110.34(13)
O1A C7A C8A 105.36(12)
C19A C7A C8A 114.80(13)
N1A C8A C10A 108.22(14)
N1A C8A C7A 113.24(12)
C10A C8A C7A 110.98(14)
C12A C11A C2A 122.19(17)
C11A C12A C13A 119.23(18)
C12A C13A C14A 119.59(17)
C13A C14A C3A 121.63(18)
C16A C15A C4A 121.40(18)
C15A C16A C17A 119.35(18)
C18A C17A C16A 119.74(18)
C17A C18A C5A 121.31(18)
C24A C19A C20A 118.68(18)
C24A C19A C7A 120.52(18)
C20A C19A C7A 120.78(16)
C21A C20A C19A 120.7(2)
C22A C21A C20A 120.4(3)
C21A C22A C23A 119.6(2)
C22A C23A C24A 120.0(2)
C19A C24A C23A 120.5(2)
C6B O1B C7B 117.56(13)
C9B N1B C1B 111.48(14)
C9B N1B C8B 113.04(14)
C1B N1B C8B 117.04(14)
N1B C1B C2B 114.86(14)
C3B C2B C11B 119.25(17)
C3B C2B C1B 121.23(16)
C11B C2B C1B 119.47(17)
C2B C3B C14B 119.04(17)
C2B C3B C4B 122.31(16)
C14B C3B C4B 118.61(17)
C15B C4B C5B 119.10(17)
C15B C4B C3B 119.11(16)
C5B C4B C3B 121.71(15)
C18B C5B C4B 118.67(16)
C18B C5B C6B 118.94(15)
C4B C5B C6B 122.39(16)
O1B C6B C5B 113.77(14)
O1B C7B C19B 109.49(12)
O1B C7B C8B 107.70(13)
C19B C7B C8B 112.56(14)
N1B C8B C10B 115.24(13)
N1B C8B C7B 110.49(14)
C10B C8B C7B 111.96(15)
C12B C11B C2B 121.1(2)
C13B C12B C11B 119.80(19)
C12B C13B C14B 119.8(2)
C13B C14B C3B 121.0(2)
C16B C15B C4B 121.46(17)
C17B C16B C15B 119.65(17)
C16B C17B C18B 119.25(18)
C17B C18B C5B 121.86(17)
C24B C19B C20B 118.03(17)
C24B C19B C7B 120.55(16)
C20B C19B C7B 121.40(15)
C21B C20B C19B 121.25(18)
C22B C21B C20B 120.0(2)
C21B C22B C23B 119.5(2)
C22B C23B C24B 120.2(2)
C19B C24B C23B 121.00(19)

loop_
_geom_bond_atom_site_label_1
_geom_bond_atom_site_label_2
_geom_bond_distance
O1A C7A 1.432(2)
O1A C6A 1.433(2)
N1A C9A 1.464(2)
N1A C1A 1.478(2)
N1A C8A 1.489(2)
C1A C2A 1.517(2)
C2A C11A 1.397(2)
C2A C3A 1.400(2)
C3A C14A 1.399(2)
C3A C4A 1.506(2)
C4A C15A 1.393(2)
C4A C5A 1.402(2)
C5A C18A 1.391(2)
C5A C6A 1.498(2)
C7A C19A 1.517(2)
C7A C8A 1.539(2)
C8A C10A 1.527(2)
C11A C12A 1.379(3)
C12A C13A 1.384(3)
C13A C14A 1.384(3)
C15A C16A 1.386(3)
C16A C17A 1.391(3)
C17A C18A 1.380(3)
C19A C24A 1.385(3)
C19A C20A 1.387(3)
C20A C21A 1.381(3)
C21A C22A 1.375(4)
C22A C23A 1.383(4)
C23A C24A 1.390(3)
O1B C6B 1.424(2)
O1B C7B 1.441(2)
N1B C9B 1.451(2)
N1B C1B 1.457(2)
N1B C8B 1.480(2)
C1B C2B 1.515(2)
C2B C3B 1.394(3)
C2B C11B 1.397(3)
C3B C14B 1.399(3)
C3B C4B 1.503(2)
C4B C15B 1.389(2)
C4B C5B 1.402(2)
C5B C18B 1.393(2)
C5B C6B 1.508(2)
C7B C19B 1.510(2)
C7B C8B 1.543(2)
C8B C10B 1.530(3)
C11B C12B 1.383(3)
C12B C13B 1.378(3)
C13B C14B 1.388(3)
C15B C16B 1.388(3)
C16B C17B 1.383(3)
C17B C18B 1.384(3)
C19B C24B 1.382(3)
C19B C20B 1.386(2)
C20B C21B 1.385(3)
C21B C22B 1.376(3)
C22B C23B 1.379(3)
C23B C24B 1.385(3)

loop_
_geom_torsion_atom_site_label_1
_geom_torsion_atom_site_label_2
_geom_torsion_atom_site_label_3
_geom_torsion_atom_site_label_4
_geom_torsion
C9A N1A C1A C2A -153.64(15)
C8A N1A C1A C2A 79.83(18)
N1A C1A C2A C11A 40.1(2)
N1A C1A C2A C3A -143.57(15)
C11A C2A C3A C14A 0.4(2)
C1A C2A C3A C14A -175.90(16)
C11A C2A C3A C4A -178.81(15)
C1A C2A C3A C4A 4.9(2)
C14A C3A C4A C15A 71.2(2)
C2A C3A C4A C15A -109.54(19)
C14A C3A C4A C5A -102.80(19)
C2A C3A C4A C5A 76.4(2)
C15A C4A C5A C18A 1.7(2)
C3A C4A C5A C18A 175.83(15)
C15A C4A C5A C6A -177.04(15)
C3A C4A C5A C6A -2.9(2)
C7A O1A C6A C5A 138.74(14)
C18A C5A C6A O1A 104.59(17)
C4A C5A C6A O1A -76.67(19)
C6A O1A C7A C19A 72.86(17)
C6A O1A C7A C8A -162.68(12)
C9A N1A C8A C10A 79.24(17)
C1A N1A C8A C10A -154.48(15)
C9A N1A C8A C7A -157.27(15)
C1A N1A C8A C7A -31.0(2)
O1A C7A C8A N1A 71.95(16)
C19A C7A C8A N1A -166.44(14)
O1A C7A C8A C10A -166.09(13)
C19A C7A C8A C10A -44.49(19)
C3A C2A C11A C12A 0.8(3)
C1A C2A C11A C12A 177.29(16)
C2A C11A C12A C13A -1.5(3)
C11A C12A C13A C14A 0.9(3)
C12A C13A C14A C3A 0.3(3)
C2A C3A C14A C13A -1.0(3)
C4A C3A C14A C13A 178.32(17)
C5A C4A C15A C16A -0.7(3)
C3A C4A C15A C16A -174.87(17)
C4A C15A C16A C17A -0.5(3)
C15A C16A C17A C18A 0.8(3)
C16A C17A C18A C5A 0.2(3)
C4A C5A C18A C17A -1.5(3)
C6A C5A C18A C17A 177.26(16)
O1A C7A C19A C24A -138.61(16)
C8A C7A C19A C24A 102.54(18)
O1A C7A C19A C20A 40.0(2)
C8A C7A C19A C20A -78.8(2)
C24A C19A C20A C21A 0.0(3)
C7A C19A C20A C21A -178.71(19)
C19A C20A C21A C22A -0.4(4)
C20A C21A C22A C23A 0.5(4)
C21A C22A C23A C24A -0.1(4)
C20A C19A C24A C23A 0.5(3)
C7A C19A C24A C23A 179.12(17)
C22A C23A C24A C19A -0.4(3)
C9B N1B C1B C2B 157.53(18)
C8B N1B C1B C2B -70.2(2)
N1B C1B C2B C3B -56.7(2)
N1B C1B C2B C11B 125.86(18)
C11B C2B C3B C14B -0.4(3)
C1B C2B C3B C14B -177.85(17)
C11B C2B C3B C4B 177.16(16)
C1B C2B C3B C4B -0.3(2)
C2B C3B C4B C15B -83.9(2)
C14B C3B C4B C15B 93.7(2)
C2B C3B C4B C5B 99.4(2)
C14B C3B C4B C5B -83.0(2)
C15B C4B C5B C18B -1.6(2)
C3B C4B C5B C18B 175.09(16)
C15B C4B C5B C6B 178.76(16)
C3B C4B C5B C6B -4.6(2)
C7B O1B C6B C5B 100.06(17)
C18B C5B C6B O1B 90.98(19)
C4B C5B C6B O1B -89.4(2)
C6B O1B C7B C19B 117.56(15)
C6B O1B C7B C8B -119.75(15)
C9B N1B C8B C10B 92.26(19)
C1B N1B C8B C10B -39.3(2)
C9B N1B C8B C7B -139.60(16)
C1B N1B C8B C7B 88.81(17)
O1B C7B C8B N1B 57.24(16)
C19B C7B C8B N1B 178.03(14)
O1B C7B C8B C10B -172.85(14)
C19B C7B C8B C10B -52.06(19)
C3B C2B C11B C12B -0.3(3)
C1B C2B C11B C12B 177.15(18)
C2B C11B C12B C13B 0.6(3)
C11B C12B C13B C14B -0.1(4)
C12B C13B C14B C3B -0.7(3)
C2B C3B C14B C13B 0.9(3)
C4B C3B C14B C13B -176.73(19)
C5B C4B C15B C16B 1.6(3)
C3B C4B C15B C16B -175.13(16)
C4B C15B C16B C17B -0.5(3)
C15B C16B C17B C18B -0.7(3)
C16B C17B C18B C5B 0.7(3)
C4B C5B C18B C17B 0.5(3)
C6B C5B C18B C17B -179.87(17)
O1B C7B C19B C24B -135.10(17)
C8B C7B C19B C24B 105.15(19)
O1B C7B C19B C20B 43.3(2)
C8B C7B C19B C20B -76.5(2)
C24B C19B C20B C21B -1.3(3)
C7B C19B C20B C21B -179.69(18)
C19B C20B C21B C22B 1.1(3)
C20B C21B C22B C23B -0.4(3)
C21B C22B C23B C24B -0.1(3)
C20B C19B C24B C23B 0.8(3)
C7B C19B C24B C23B 179.20(18)
C22B C23B C24B C19B -0.1(3)
